data_7155092
loop_
_publ_author_name
'Zhao, Yi-Shuang'
'Tang, Xiao-Qi'
'Tao, Jing-Chao'
'Tian, Ping'
'Lin, Guo-Qiang'

_publ_section_title
;
 Efficient access to cis-decalinol frameworks: copper(i)-catalyzed
 borylative cyclization of allene cyclohexanediones.
;
_journal_issue 19
_journal_name_full 'Organic &amp; biomolecular chemistry'
_journal_page_first 4400
_journal_page_last 4404
_journal_paper_doi 10.1039/c6ob00804f
_journal_volume 14
_journal_year 2016
_chemical_formula_moiety 'C15 H21 B O3'
_chemical_formula_sum 'C15 H21 B O3'
_chemical_formula_weight 260.13
_chemical_name_systematic
; 
 ? 
;
_space_group_IT_number 14
_symmetry_cell_setting monoclinic
_symmetry_space_group_name_Hall '-P 2ybc'
_symmetry_space_group_name_H-M 'P 1 21/c 1'
_atom_sites_solution_hydrogens geom
_atom_sites_solution_primary direct
_atom_sites_solution_secondary difmap
_audit_creation_method SHELXL-97
_audit_update_record
;
2016-04-08 deposited with the CCDC.
2016-04-21 downloaded from the CCDC.
;
_cell_angle_alpha 90.00
_cell_angle_beta 101.90(3)
_cell_angle_gamma 90.00
_cell_formula_units_Z 4
_cell_length_a 10.555(2)
_cell_length_b 7.2517(15)
_cell_length_c 18.652(4)
_cell_measurement_reflns_used 4919
_cell_measurement_temperature 296(2)
_cell_measurement_theta_max 66.85
_cell_measurement_theta_min 2.41
_cell_volume 1397.0(5)
_computing_cell_refinement 'Bruker SAINT'
_computing_data_collection 'Bruker APEX2'
_computing_data_reduction 'Bruker SAINT'
_computing_molecular_graphics 'Bruker SHELXTL'
_computing_publication_material 'Bruker SHELXTL'
_computing_structure_refinement 'SHELXL-97 (Sheldrick, 2008)'
_computing_structure_solution 'SHELXS-97 (Sheldrick, 2008)'
_diffrn_ambient_temperature 296(2)
_diffrn_measured_fraction_theta_full 0.942
_diffrn_measured_fraction_theta_max 0.942
_diffrn_measurement_device_type 'Bruker APEX-II CCD'
_diffrn_measurement_method '\f and \w scans'
_diffrn_radiation_monochromator graphite
_diffrn_radiation_source 'fine-focus sealed tube'
_diffrn_radiation_type CuK\a
_diffrn_radiation_wavelength 1.54178
_diffrn_reflns_av_R_equivalents 0.0213
_diffrn_reflns_av_sigmaI/netI 0.0255
_diffrn_reflns_limit_h_max 12
_diffrn_reflns_limit_h_min -12
_diffrn_reflns_limit_k_max 8
_diffrn_reflns_limit_k_min -7
_diffrn_reflns_limit_l_max 22
_diffrn_reflns_limit_l_min -20
_diffrn_reflns_number 6044
_diffrn_reflns_theta_full 67.57
_diffrn_reflns_theta_max 67.57
_diffrn_reflns_theta_min 4.85
_diffrn_standards_number 0
_exptl_absorpt_coefficient_mu 0.663
_exptl_absorpt_correction_T_max 0.7529
_exptl_absorpt_correction_T_min 0.6526
_exptl_absorpt_correction_type multi-scan
_exptl_absorpt_process_details SADABS
_exptl_crystal_colour colorless
_exptl_crystal_density_diffrn 1.237
_exptl_crystal_density_method 'not measured'
_exptl_crystal_description column
_exptl_crystal_F_000 560
_exptl_crystal_size_max 0.32
_exptl_crystal_size_mid 0.21
_exptl_crystal_size_min 0.15
_refine_diff_density_max 0.184
_refine_diff_density_min -0.171
_refine_diff_density_rms 0.042
_refine_ls_extinction_coef 0.0100(8)
_refine_ls_extinction_expression Fc^*^=kFc[1+0.001xFc^2^\l^3^/sin(2\q)]^-1/4^
_refine_ls_extinction_method SHELXL
_refine_ls_goodness_of_fit_ref 1.052
_refine_ls_hydrogen_treatment constr
_refine_ls_matrix_type full
_refine_ls_number_parameters 173
_refine_ls_number_reflns 2375
_refine_ls_number_restraints 0
_refine_ls_restrained_S_all 1.052
_refine_ls_R_factor_all 0.0405
_refine_ls_R_factor_gt 0.0398
_refine_ls_shift/su_max 0.001
_refine_ls_shift/su_mean 0.000
_refine_ls_structure_factor_coef Fsqd
_refine_ls_weighting_details 'calc w=1/[\s^2^(Fo^2^)+(0.0560P)^2^+0.3390P] where P=(Fo^2^+2Fc^2^)/3'
_refine_ls_weighting_scheme calc
_refine_ls_wR_factor_gt 0.1055
_refine_ls_wR_factor_ref 0.1061
_reflns_number_gt 2307
_reflns_number_total 2375
_reflns_threshold_expression >2sigma(I)
_cod_data_source_file c6ob00804f2.cif
_cod_data_source_block 343
_cod_depositor_comments 'Adding full bibliography for 7155091--7155092.cif.'
_cod_original_sg_symbol_H-M 'P 21/c'
_cod_database_code 7155092

loop_
_symmetry_equiv_pos_as_xyz
'x, y, z'
'-x, y+1/2, -z+1/2'
'-x, -y, -z'
'x, -y-1/2, z-1/2'

loop_
_atom_site_label
_atom_site_type_symbol
_atom_site_fract_x
_atom_site_fract_y
_atom_site_fract_z
_atom_site_U_iso_or_equiv
_atom_site_adp_type
_atom_site_occupancy
_atom_site_symmetry_multiplicity
_atom_site_calc_flag
_atom_site_refinement_flags
O1 O 0.80373(10) 0.70248(15) 0.49460(5) 0.0516(3) Uani 1 1 d .
O2 O 0.74271(9) 0.58202(12) 0.23746(4) 0.0373(3) Uani 1 1 d .
O3 O 0.74823(11) 0.60501(15) 0.11302(5) 0.0543(3) Uani 1 1 d .
H3A H 0.7638 0.6807 0.0834 0.081 Uiso 1 1 calc R
B1 B 0.75032(14) 0.6888(2) 0.17759(8) 0.0386(3) Uani 1 1 d .
C1 C 0.73265(13) 0.68225(18) 0.43554(7) 0.0381(3) Uani 1 1 d .
C2 C 0.59152(14) 0.7258(2) 0.42529(8) 0.0518(4) Uani 1 1 d .
H2A H 0.5770 0.7992 0.4663 0.062 Uiso 1 1 calc R
H2B H 0.5431 0.6119 0.4246 0.062 Uiso 1 1 calc R
C3 C 0.54269(13) 0.8303(2) 0.35473(8) 0.0478(4) Uani 1 1 d .
H3B H 0.5802 0.9529 0.3585 0.057 Uiso 1 1 calc R
H3C H 0.4493 0.8429 0.3466 0.057 Uiso 1 1 calc R
C4 C 0.57902(12) 0.72879(19) 0.29042(7) 0.0390(3) Uani 1 1 d .
H4A H 0.5465 0.7979 0.2459 0.047 Uiso 1 1 calc R
H4B H 0.5367 0.6094 0.2854 0.047 Uiso 1 1 calc R
C5 C 0.72471(11) 0.70028(16) 0.29816(6) 0.0317(3) Uani 1 1 d .
C6 C 0.79017(12) 0.88548(17) 0.28393(6) 0.0358(3) Uani 1 1 d .
H6A H 0.7510 0.9892 0.3051 0.043 Uiso 1 1 calc R
C7 C 0.93732(13) 0.8878(2) 0.30914(8) 0.0471(4) Uani 1 1 d .
H7A H 0.9757 0.8182 0.2746 0.057 Uiso 1 1 calc R
H7B H 0.9679 1.0139 0.3092 0.057 Uiso 1 1 calc R
C8 C 0.98156(13) 0.8071(2) 0.38461(8) 0.0488(4) Uani 1 1 d .
H8A H 0.9489 0.8813 0.4201 0.059 Uiso 1 1 calc R
H8B H 1.0754 0.8078 0.3977 0.059 Uiso 1 1 calc R
C9 C 0.93227(12) 0.6110(2) 0.38602(7) 0.0428(3) Uani 1 1 d .
H9A H 0.9669 0.5573 0.4337 0.051 Uiso 1 1 calc R
H9B H 0.9637 0.5387 0.3496 0.051 Uiso 1 1 calc R
C10 C 0.78447(12) 0.60057(17) 0.37083(6) 0.0336(3) Uani 1 1 d .
C11 C 0.74065(15) 0.39395(18) 0.36593(7) 0.0433(3) Uani 1 1 d .
H11A H 0.6477 0.3897 0.3477 0.052 Uiso 1 1 calc R
H11B H 0.7810 0.3321 0.3303 0.052 Uiso 1 1 calc R
C12 C 0.77190(17) 0.2889(2) 0.43603(8) 0.0539(4) Uani 1 1 d .
H12A H 0.8588 0.2740 0.4579 0.065 Uiso 1 1 calc R
C13 C 0.6859(2) 0.2161(2) 0.46915(9) 0.0690(5) Uani 1 1 d .
H13A H 0.5981 0.2282 0.4489 0.083 Uiso 1 1 calc R
H13B H 0.7127 0.1523 0.5129 0.083 Uiso 1 1 calc R
C14 C 0.76024(12) 0.89669(18) 0.20107(7) 0.0385(3) Uani 1 1 d .
C15 C 0.74861(14) 1.0490(2) 0.16146(8) 0.0512(4) Uani 1 1 d .
H15C H 0.7591 1.1635 0.1844 0.061 Uiso 1 1 calc R
H15A H 0.7300 1.0419 0.1106 0.061 Uiso 1 1 calc R

loop_
_atom_site_aniso_label
_atom_site_aniso_U_11
_atom_site_aniso_U_22
_atom_site_aniso_U_33
_atom_site_aniso_U_23
_atom_site_aniso_U_13
_atom_site_aniso_U_12
O1 0.0631(6) 0.0651(7) 0.0255(5) -0.0067(4) 0.0061(4) -0.0013(5)
O2 0.0523(5) 0.0355(5) 0.0235(4) -0.0019(3) 0.0067(4) 0.0006(4)
O3 0.0834(8) 0.0532(6) 0.0273(5) 0.0004(4) 0.0137(5) 0.0014(5)
B1 0.0434(8) 0.0453(8) 0.0264(7) 0.0032(6) 0.0055(6) 0.0036(6)
C1 0.0496(7) 0.0381(7) 0.0279(6) -0.0002(5) 0.0109(5) -0.0052(5)
C2 0.0509(8) 0.0669(10) 0.0428(8) -0.0083(7) 0.0219(6) -0.0030(7)
C3 0.0383(7) 0.0521(8) 0.0548(8) -0.0039(6) 0.0138(6) 0.0030(6)
C4 0.0367(6) 0.0417(7) 0.0361(7) 0.0025(5) 0.0018(5) -0.0032(5)
C5 0.0379(6) 0.0330(6) 0.0238(6) -0.0026(4) 0.0056(5) -0.0009(5)
C6 0.0415(7) 0.0348(6) 0.0315(6) -0.0003(5) 0.0084(5) -0.0017(5)
C7 0.0419(7) 0.0564(8) 0.0427(7) 0.0040(6) 0.0082(6) -0.0116(6)
C8 0.0379(7) 0.0659(9) 0.0399(7) 0.0009(6) 0.0015(6) -0.0088(6)
C9 0.0397(7) 0.0549(8) 0.0321(6) 0.0031(6) 0.0035(5) 0.0058(6)
C10 0.0397(7) 0.0360(6) 0.0248(6) 0.0003(5) 0.0060(5) 0.0000(5)
C11 0.0598(8) 0.0375(7) 0.0310(6) 0.0000(5) 0.0056(6) -0.0021(6)
C12 0.0749(10) 0.0412(8) 0.0400(8) 0.0061(6) -0.0014(7) -0.0040(7)
C13 0.1130(15) 0.0505(9) 0.0427(8) 0.0075(7) 0.0144(9) -0.0175(9)
C14 0.0388(6) 0.0441(7) 0.0331(7) 0.0057(5) 0.0086(5) 0.0000(5)
C15 0.0570(8) 0.0497(8) 0.0470(8) 0.0126(6) 0.0106(6) 0.0007(7)

loop_
_atom_type_symbol
_atom_type_description
_atom_type_scat_dispersion_real
_atom_type_scat_dispersion_imag
_atom_type_scat_source
C C 0.0181 0.0091 'International Tables Vol C Tables 4.2.6.8 and 6.1.1.4'
H H 0.0000 0.0000 'International Tables Vol C Tables 4.2.6.8 and 6.1.1.4'
O O 0.0492 0.0322 'International Tables Vol C Tables 4.2.6.8 and 6.1.1.4'
B B 0.0090 0.0039 'International Tables Vol C Tables 4.2.6.8 and 6.1.1.4'

loop_
_geom_angle_atom_site_label_1
_geom_angle_atom_site_label_2
_geom_angle_atom_site_label_3
_geom_angle
B1 O2 C5 109.70(10)
B1 O3 H3A 109.5
O3 B1 O2 118.71(13)
O3 B1 C14 132.25(12)
O2 B1 C14 109.05(11)
O1 C1 C2 120.40(12)
O1 C1 C10 120.45(12)
C2 C1 C10 119.05(11)
C1 C2 C3 111.60(11)
C1 C2 H2A 109.3
C3 C2 H2A 109.3
C1 C2 H2B 109.3
C3 C2 H2B 109.3
H2A C2 H2B 108.0
C2 C3 C4 110.31(12)
C2 C3 H3B 109.6
C4 C3 H3B 109.6
C2 C3 H3C 109.6
C4 C3 H3C 109.6
H3B C3 H3C 108.1
C3 C4 C5 113.76(11)
C3 C4 H4A 108.8
C5 C4 H4A 108.8
C3 C4 H4B 108.8
C5 C4 H4B 108.8
H4A C4 H4B 107.7
O2 C5 C4 107.14(9)
O2 C5 C10 107.97(9)
C4 C5 C10 111.44(10)
O2 C5 C6 103.91(9)
C4 C5 C6 109.89(10)
C10 C5 C6 115.85(10)
C14 C6 C7 107.37(11)
C14 C6 C5 102.33(10)
C7 C6 C5 114.56(11)
C14 C6 H6A 110.7
C7 C6 H6A 110.7
C5 C6 H6A 110.7
C8 C7 C6 112.51(11)
C8 C7 H7A 109.1
C6 C7 H7A 109.1
C8 C7 H7B 109.1
C6 C7 H7B 109.1
H7A C7 H7B 107.8
C7 C8 C9 109.81(11)
C7 C8 H8A 109.7
C9 C8 H8A 109.7
C7 C8 H8B 109.7
C9 C8 H8B 109.7
H8A C8 H8B 108.2
C8 C9 C10 112.59(11)
C8 C9 H9A 109.1
C10 C9 H9A 109.1
C8 C9 H9B 109.1
C10 C9 H9B 109.1
H9A C9 H9B 107.8
C9 C10 C1 110.42(10)
C9 C10 C5 110.75(10)
C1 C10 C5 111.03(10)
C9 C10 C11 109.65(11)
C1 C10 C11 105.38(10)
C5 C10 C11 109.47(10)
C12 C11 C10 115.38(11)
C12 C11 H11A 108.4
C10 C11 H11A 108.4
C12 C11 H11B 108.4
C10 C11 H11B 108.4
H11A C11 H11B 107.5
C13 C12 C11 124.78(17)
C13 C12 H12A 117.6
C11 C12 H12A 117.6
C12 C13 H13A 120.0
C12 C13 H13B 120.0
H13A C13 H13B 120.0
C15 C14 C6 126.27(13)
C15 C14 B1 130.94(12)
C6 C14 B1 102.78(10)
C14 C15 H15C 120.0
C14 C15 H15A 120.0
H15C C15 H15A 120.0

loop_
_geom_bond_atom_site_label_1
_geom_bond_atom_site_label_2
_geom_bond_distance
O1 C1 1.2071(16)
O2 B1 1.3747(17)
O2 C5 1.4636(14)
O3 B1 1.3449(18)
O3 H3A 0.8200
B1 C14 1.568(2)
C1 C2 1.496(2)
C1 C10 1.5424(17)
C2 C3 1.514(2)
C2 H2A 0.9700
C2 H2B 0.9700
C3 C4 1.5224(19)
C3 H3B 0.9700
C3 H3C 0.9700
C4 C5 1.5286(17)
C4 H4A 0.9700
C4 H4B 0.9700
C5 C10 1.5510(16)
C5 C6 1.5579(17)
C6 C14 1.5146(17)
C6 C7 1.5272(18)
C6 H6A 0.9800
C7 C8 1.507(2)
C7 H7A 0.9700
C7 H7B 0.9700
C8 C9 1.516(2)
C8 H8A 0.9700
C8 H8B 0.9700
C9 C10 1.5289(17)
C9 H9A 0.9700
C9 H9B 0.9700
C10 C11 1.5651(18)
C11 C12 1.4901(19)
C11 H11A 0.9700
C11 H11B 0.9700
C12 C13 1.310(3)
C12 H12A 0.9300
C13 H13A 0.9300
C13 H13B 0.9300
C14 C15 1.321(2)
C15 H15C 0.9300
C15 H15A 0.9300

loop_
_geom_hbond_atom_site_label_D
_geom_hbond_atom_site_label_H
_geom_hbond_atom_site_label_A
_geom_hbond_distance_DH
_geom_hbond_distance_HA
_geom_hbond_distance_DA
_geom_hbond_angle_DHA
_geom_hbond_site_symmetry_A
O3 H3A O1 0.82 1.98 2.7758(14) 163.2 4_575

loop_
_geom_torsion_atom_site_label_1
_geom_torsion_atom_site_label_2
_geom_torsion_atom_site_label_3
_geom_torsion_atom_site_label_4
_geom_torsion
C5 O2 B1 O3 -170.57(12)
C5 O2 B1 C14 9.42(14)
O1 C1 C2 C3 136.56(14)
C10 C1 C2 C3 -46.96(17)
C1 C2 C3 C4 52.14(16)
C2 C3 C4 C5 -58.77(15)
B1 O2 C5 C4 88.34(12)
B1 O2 C5 C10 -151.52(10)
B1 O2 C5 C6 -27.97(12)
C3 C4 C5 O2 173.01(10)
C3 C4 C5 C10 55.11(14)
C3 C4 C5 C6 -74.71(13)
O2 C5 C6 C14 35.06(11)
C4 C5 C6 C14 -79.31(11)
C10 C5 C6 C14 153.30(10)
O2 C5 C6 C7 -80.79(12)
C4 C5 C6 C7 164.85(10)
C10 C5 C6 C7 37.46(14)
C14 C6 C7 C8 -158.28(12)
C5 C6 C7 C8 -45.38(16)
C6 C7 C8 C9 57.61(16)
C7 C8 C9 C10 -63.19(15)
C8 C9 C10 C1 -69.55(13)
C8 C9 C10 C5 53.86(14)
C8 C9 C10 C11 174.77(11)
O1 C1 C10 C9 -17.52(16)
C2 C1 C10 C9 165.99(12)
O1 C1 C10 C5 -140.77(12)
C2 C1 C10 C5 42.75(16)
O1 C1 C10 C11 100.81(14)
C2 C1 C10 C11 -75.67(14)
O2 C5 C10 C9 75.20(12)
C4 C5 C10 C9 -167.40(10)
C6 C5 C10 C9 -40.78(14)
O2 C5 C10 C1 -161.75(9)
C4 C5 C10 C1 -44.34(13)
C6 C5 C10 C1 82.27(13)
O2 C5 C10 C11 -45.82(13)
C4 C5 C10 C11 71.58(13)
C6 C5 C10 C11 -161.80(10)
C9 C10 C11 C12 68.33(16)
C1 C10 C11 C12 -50.51(16)
C5 C10 C11 C12 -169.98(12)
C10 C11 C12 C13 117.19(17)
C7 C6 C14 C15 -86.85(16)
C5 C6 C14 C15 152.21(14)
C7 C6 C14 B1 92.19(12)
C5 C6 C14 B1 -28.75(12)
O3 B1 C14 C15 12.4(3)
O2 B1 C14 C15 -167.60(14)
O3 B1 C14 C6 -166.60(15)
O2 B1 C14 C6 13.42(14)
